data_7045381
loop_
_publ_author_name
'Savastano, M.'
'Bazzicalupi, C.'
'Garc\'ia-Gallar\'in, C'
'Giorgi, C.'
'L\'opez de la Torre, M D'
'Pichierri, F.'
'Bianchi, A.'
'Melguizo, M.'

_publ_section_title
;
 Halide and hydroxide anion binding in water.
;
_journal_issue 10
_journal_name_full 'Dalton transactions (Cambridge, England : 2003)'
_journal_page_first 3329
_journal_page_last 3338
_journal_paper_doi 10.1039/c7dt04430e
_journal_volume 47
_journal_year 2018
_chemical_formula_sum 'C14 H24 N6 O2'
_chemical_formula_weight 308.39
_space_group_crystal_system monoclinic
_space_group_IT_number 14
_space_group_name_Hall '-P 2ybc'
_space_group_name_H-M_alt 'P 1 21/c 1'
_symmetry_space_group_name_Hall '-P 2ybc'
_symmetry_space_group_name_H-M 'P 1 21/c 1'
_atom_sites_solution_hydrogens geom
_atom_sites_solution_primary direct
_atom_sites_solution_secondary difmap
_audit_creation_method SHELXL-2014/7
_audit_update_record
;
2017-11-23 deposited with the CCDC.
2018-01-23 downloaded from the CCDC.
;
_cell_angle_alpha 90
_cell_angle_beta 117.200(7)
_cell_angle_gamma 90
_cell_formula_units_Z 2
_cell_length_a 11.6821(6)
_cell_length_b 6.8313(2)
_cell_length_c 10.7321(6)
_cell_measurement_reflns_used 2519
_cell_measurement_temperature 100
_cell_measurement_theta_max 77.6420
_cell_measurement_theta_min 7.9680
_cell_volume 761.75(8)
_computing_cell_refinement 'CrysAlisPro 1.171.39.32e (Rigaku OD, 2017)'
_computing_data_collection 'CrysAlisPro 1.171.39.32e (Rigaku OD, 2017)'
_computing_data_reduction 'CrysAlisPro 1.171.39.32e (Rigaku OD, 2017)'
_computing_molecular_graphics 'Mercury CSD 3.9'
_computing_publication_material 'PARST93 (Nardelli, 1993)'
_computing_structure_refinement 'SHELXL-2014/7 (Sheldrick, 2014)'
_computing_structure_solution 'SIR92 (Altomare, 1994)'
_diffrn_ambient_temperature 100
_diffrn_detector 'CCD plate'
_diffrn_detector_type HyPix
_diffrn_measured_fraction_theta_full 0.990
_diffrn_measured_fraction_theta_max 0.951
_diffrn_measurement_device 'four-circle diffractometer'
_diffrn_measurement_device_type 'XtaLAB Synergy, Dualflex, HyPix'
_diffrn_measurement_method '\w scan'
_diffrn_radiation_monochromator mirror
_diffrn_radiation_probe x-ray
_diffrn_radiation_type CuK\a
_diffrn_radiation_wavelength 1.54184
_diffrn_reflns_av_R_equivalents 0.0169
_diffrn_reflns_av_unetI/netI 0.0182
_diffrn_reflns_Laue_measured_fraction_full 0.990
_diffrn_reflns_Laue_measured_fraction_max 0.951
_diffrn_reflns_limit_h_max 14
_diffrn_reflns_limit_h_min -9
_diffrn_reflns_limit_k_max 7
_diffrn_reflns_limit_k_min -8
_diffrn_reflns_limit_l_max 11
_diffrn_reflns_limit_l_min -13
_diffrn_reflns_number 3813
_diffrn_reflns_point_group_measured_fraction_full 0.990
_diffrn_reflns_point_group_measured_fraction_max 0.951
_diffrn_reflns_theta_full 67.500
_diffrn_reflns_theta_max 77.416
_diffrn_reflns_theta_min 4.255
_diffrn_source 'micro-focus sealed X-ray tube'
_diffrn_source_type 'PhotonJet (Cu) X-ray Source'
_exptl_absorpt_coefficient_mu 0.767
_exptl_absorpt_correction_T_max 1.00000
_exptl_absorpt_correction_T_min 0.86406
_exptl_absorpt_correction_type multi-scan
_exptl_absorpt_process_details
;
CrysAlisPro 1.171.39.32e (Rigaku Oxford Diffraction, 2017)
Empirical absorption correction using spherical harmonics,
 implemented in SCALE3 ABSPACK scaling algorithm.
;
_exptl_crystal_colour 'deep pink'
_exptl_crystal_density_diffrn 1.345
_exptl_crystal_description prismatic
_exptl_crystal_F_000 332
_exptl_crystal_size_max 0.2
_exptl_crystal_size_mid 0.1
_exptl_crystal_size_min 0.1
_refine_diff_density_max 0.348
_refine_diff_density_min -0.205
_refine_diff_density_rms 0.052
_refine_ls_extinction_method none
_refine_ls_goodness_of_fit_ref 1.142
_refine_ls_hydrogen_treatment constr
_refine_ls_matrix_type full
_refine_ls_number_parameters 100
_refine_ls_number_reflns 1541
_refine_ls_number_restraints 0
_refine_ls_restrained_S_all 1.142
_refine_ls_R_factor_all 0.0377
_refine_ls_R_factor_gt 0.0355
_refine_ls_shift/su_max 0.000
_refine_ls_shift/su_mean 0.000
_refine_ls_structure_factor_coef Fsqd
_refine_ls_weighting_details 'w=1/[\s^2^(Fo^2^)+(0.0513P)^2^+0.2224P] where P=(Fo^2^+2Fc^2^)/3'
_refine_ls_weighting_scheme calc
_refine_ls_wR_factor_gt 0.1002
_refine_ls_wR_factor_ref 0.1019
_reflns_Friedel_coverage 0.000
_reflns_number_gt 1428
_reflns_number_total 1541
_reflns_threshold_expression 'I > 2\s(I)'
_cod_data_source_file c7dt04430e1.cif
_cod_data_source_block shelx_CCDC4
_cod_depositor_comments 'Adding full bibliography for 7045377--7045381.cif.'
_cod_database_code 7045381
_shelx_shelxl_version_number 2014/7
_shelx_space_group_comment
;
The symmetry employed for this shelxl refinement is uniquely defined
by the following loop, which should always be used as a source of
symmetry information in preference to the above space-group names.
They are only intended as comments.
;

loop_
_space_group_symop_operation_xyz
'x, y, z'
'-x, y+1/2, -z+1/2'
'-x, -y, -z'
'x, -y-1/2, z-1/2'

loop_
_atom_site_label
_atom_site_type_symbol
_atom_site_fract_x
_atom_site_fract_y
_atom_site_fract_z
_atom_site_U_iso_or_equiv
_atom_site_adp_type
_atom_site_occupancy
_atom_site_site_symmetry_order
_atom_site_calc_flag
_atom_site_refinement_flags_posn
_atom_site_refinement_flags_adp
O4 O 0.93344(7) 0.70018(12) 0.32748(8) 0.0214(2) Uani 1 1 d . .
N11 N 0.58069(8) -0.03442(13) 0.44313(9) 0.0169(2) Uani 1 1 d . .
N1 N 0.73468(8) 0.43680(13) 0.31125(9) 0.0154(2) Uani 1 1 d . .
N10 N 0.54050(8) -0.18402(13) 0.49171(9) 0.0174(2) Uani 1 1 d . .
C9 C 0.53908(10) 0.14482(15) 0.45272(10) 0.0150(2) Uani 1 1 d . .
C6 C 0.84122(10) 0.37322(16) 0.28339(11) 0.0171(3) Uani 1 1 d . .
H6A H 0.8117 0.2689 0.2144 0.021 Uiso 1 1 calc R U
H6B H 0.9107 0.3223 0.3689 0.021 Uiso 1 1 calc R U
C5 C 0.89056(10) 0.54223(16) 0.22969(12) 0.0193(3) Uani 1 1 d . .
H5A H 0.9612 0.4973 0.2131 0.023 Uiso 1 1 calc R U
H5B H 0.8224 0.5879 0.1413 0.023 Uiso 1 1 calc R U
C2 C 0.78017(10) 0.60131(16) 0.41058(12) 0.0184(3) Uani 1 1 d . .
H2A H 0.8483 0.5569 0.4994 0.022 Uiso 1 1 calc R U
H2B H 0.7101 0.6498 0.4268 0.022 Uiso 1 1 calc R U
C7 C 0.69518(10) 0.27010(16) 0.36849(11) 0.0167(3) Uani 1 1 d . .
H7A H 0.7674 0.2292 0.4554 0.020 Uiso 1 1 calc R U
H7B H 0.6725 0.1616 0.3032 0.020 Uiso 1 1 calc R U
C8 C 0.58105(11) 0.31626(16) 0.39624(12) 0.0188(3) Uani 1 1 d . .
H8A H 0.6042 0.4234 0.4627 0.023 Uiso 1 1 calc R U
H8B H 0.5093 0.3592 0.3096 0.023 Uiso 1 1 calc R U
C3 C 0.82996(11) 0.76452(17) 0.35283(13) 0.0216(3) Uani 1 1 d . .
H3A H 0.7605 0.8121 0.2660 0.026 Uiso 1 1 calc R U
H3B H 0.8590 0.8723 0.4190 0.026 Uiso 1 1 calc R U

loop_
_atom_site_aniso_label
_atom_site_aniso_U_11
_atom_site_aniso_U_22
_atom_site_aniso_U_33
_atom_site_aniso_U_23
_atom_site_aniso_U_13
_atom_site_aniso_U_12
O4 0.0197(4) 0.0203(4) 0.0294(4) -0.0021(3) 0.0158(4) -0.0038(3)
N11 0.0183(5) 0.0159(5) 0.0196(5) 0.0007(3) 0.0114(4) -0.0012(3)
N1 0.0167(4) 0.0140(4) 0.0198(4) 0.0009(3) 0.0121(4) -0.0003(3)
N10 0.0187(5) 0.0161(4) 0.0211(5) 0.0005(4) 0.0122(4) -0.0012(3)
C9 0.0139(5) 0.0161(5) 0.0150(5) 0.0007(4) 0.0067(4) -0.0006(4)
C6 0.0176(5) 0.0173(5) 0.0207(5) 0.0000(4) 0.0123(4) 0.0011(4)
C5 0.0197(5) 0.0199(6) 0.0234(5) 0.0005(4) 0.0142(4) -0.0004(4)
C2 0.0198(5) 0.0172(5) 0.0230(5) -0.0017(4) 0.0139(4) -0.0012(4)
C7 0.0183(5) 0.0152(5) 0.0200(5) 0.0023(4) 0.0116(4) 0.0006(4)
C8 0.0210(5) 0.0159(5) 0.0253(6) 0.0039(4) 0.0154(5) 0.0017(4)
C3 0.0236(6) 0.0167(5) 0.0306(6) -0.0014(4) 0.0176(5) -0.0011(4)

loop_
_atom_type_symbol
_atom_type_description
_atom_type_scat_dispersion_real
_atom_type_scat_dispersion_imag
_atom_type_scat_source
C C 0.0181 0.0091 'International Tables Vol C Tables 4.2.6.8 and 6.1.1.4'
H H 0.0000 0.0000 'International Tables Vol C Tables 4.2.6.8 and 6.1.1.4'
N N 0.0311 0.0180 'International Tables Vol C Tables 4.2.6.8 and 6.1.1.4'
O O 0.0492 0.0322 'International Tables Vol C Tables 4.2.6.8 and 6.1.1.4'

loop_
_geom_angle_atom_site_label_1
_geom_angle_atom_site_label_2
_geom_angle_atom_site_label_3
_geom_angle
_geom_angle_site_symmetry_1
_geom_angle_site_symmetry_3
C3 O4 C5 109.30(8) . .
N10 N11 C9 117.92(8) . .
C7 N1 C2 111.63(8) . .
C7 N1 C6 108.27(8) . .
C2 N1 C6 108.28(8) . .
N11 N10 C9 117.56(9) . 3_656
N11 C9 N10 124.52(9) . 3_656
N11 C9 C8 119.06(9) . .
N10 C9 C8 116.41(9) 3_656 .
N1 C6 C5 110.85(8) . .
O4 C5 C6 111.27(8) . .
N1 C2 C3 110.17(8) . .
N1 C7 C8 113.08(9) . .
C9 C8 C7 113.18(9) . .
O4 C3 C2 111.66(9) . .

loop_
_geom_bond_atom_site_label_1
_geom_bond_atom_site_label_2
_geom_bond_distance
_geom_bond_site_symmetry_2
O4 C3 1.4245(12) .
O4 C5 1.4269(13) .
N11 N10 1.3268(12) .
N11 C9 1.3386(14) .
N1 C7 1.4650(13) .
N1 C2 1.4711(14) .
N1 C6 1.4721(13) .
N10 C9 1.3410(13) 3_656
C9 N10 1.3411(13) 3_656
C9 C8 1.5003(14) .
C6 C5 1.5169(14) .
C2 C3 1.5150(14) .
C7 C8 1.5260(14) .
